data_7040364
loop_
_publ_author_name
'Rungthanaphatsophon, Pokpong'
'Barnes, Charles L.'
'Walensky, Justin R.'

_publ_section_title
;
 Copper(i) clusters with bulky dithiocarboxylate, thiolate, and selenolate
 ligands.
;
_journal_issue 36
_journal_name_full 'Dalton transactions (Cambridge, England : 2003)'
_journal_page_first 14265
_journal_page_last 14276
_journal_paper_doi 10.1039/c6dt02709a
_journal_volume 45
_journal_year 2016
_chemical_formula_moiety 'C31 H43 Cu1 P2 S2'
_chemical_formula_sum 'C31 H43 Cu P2 S2'
_chemical_formula_weight 605.25
_space_group_crystal_system monoclinic
_space_group_IT_number 14
_space_group_name_Hall '-P 2ybc'
_space_group_name_H-M_alt 'P 1 21/c 1'
_symmetry_space_group_name_Hall '-P 2ybc'
_symmetry_space_group_name_H-M 'P 1 21/c 1'
_atom_sites_solution_hydrogens geom
_audit_creation_method SHELXL-2014/7
_audit_update_record
;
2016-07-08 deposited with the CCDC.
2016-08-05 downloaded from the CCDC.
;
_cell_angle_alpha 90
_cell_angle_beta 100.3840(10)
_cell_angle_gamma 90
_cell_formula_units_Z 8
_cell_length_a 17.1313(11)
_cell_length_b 14.1534(9)
_cell_length_c 26.5086(16)
_cell_measurement_reflns_used 9891
_cell_measurement_temperature 100(2)
_cell_measurement_theta_max 26.82
_cell_measurement_theta_min 2.30
_cell_volume 6322.2(7)
_computing_structure_refinement 'SHELXL-2014/7 (Sheldrick, 2014)'
_diffrn_ambient_temperature 100(2)
_diffrn_measured_fraction_theta_full 1.000
_diffrn_measured_fraction_theta_max 0.996
_diffrn_measurement_device_type 'Bruker APEXII CCD area detector'
_diffrn_measurement_method 'omega scans'
_diffrn_radiation_type MoK\a
_diffrn_radiation_wavelength 0.71073
_diffrn_reflns_av_R_equivalents 0.0725
_diffrn_reflns_av_unetI/netI 0.0715
_diffrn_reflns_Laue_measured_fraction_full 1.000
_diffrn_reflns_Laue_measured_fraction_max 0.996
_diffrn_reflns_limit_h_max 22
_diffrn_reflns_limit_h_min -22
_diffrn_reflns_limit_k_max 18
_diffrn_reflns_limit_k_min -18
_diffrn_reflns_limit_l_max 34
_diffrn_reflns_limit_l_min -34
_diffrn_reflns_number 73056
_diffrn_reflns_point_group_measured_fraction_full 1.000
_diffrn_reflns_point_group_measured_fraction_max 0.996
_diffrn_reflns_theta_full 25.242
_diffrn_reflns_theta_max 27.499
_diffrn_reflns_theta_min 1.208
_diffrn_standards_decay_% 0.0
_exptl_absorpt_coefficient_mu 0.942
_exptl_absorpt_correction_T_max 0.89
_exptl_absorpt_correction_T_min 0.82
_exptl_absorpt_correction_type multi-scan
_exptl_crystal_colour red
_exptl_crystal_density_diffrn 1.272
_exptl_crystal_description prism
_exptl_crystal_F_000 2560
_exptl_crystal_size_max 0.250
_exptl_crystal_size_mid 0.250
_exptl_crystal_size_min 0.125
_refine_diff_density_max 0.826
_refine_diff_density_min -0.444
_refine_diff_density_rms 0.067
_refine_ls_extinction_method none
_refine_ls_goodness_of_fit_ref 0.873
_refine_ls_hydrogen_treatment constr
_refine_ls_matrix_type full
_refine_ls_number_parameters 649
_refine_ls_number_reflns 14460
_refine_ls_number_restraints 0
_refine_ls_restrained_S_all 0.873
_refine_ls_R_factor_all 0.0588
_refine_ls_R_factor_gt 0.0340
_refine_ls_shift/su_max 0.002
_refine_ls_shift/su_mean 0.000
_refine_ls_structure_factor_coef Fsqd
_refine_ls_weighting_details 'w=1/[\s^2^(Fo^2^)+(0.0276P)^2^] where P=(Fo^2^+2Fc^2^)/3'
_refine_ls_weighting_scheme calc
_refine_ls_wR_factor_gt 0.0677
_refine_ls_wR_factor_ref 0.0736
_reflns_Friedel_coverage 0.000
_reflns_number_gt 9850
_reflns_number_total 14460
_reflns_threshold_expression 'I > 2\s(I)'
_cod_data_source_file c6dt02709a2.cif
_cod_data_source_block PhCS2CuP2
_cod_depositor_comments 'Adding full bibliography for 7040358--7040370.cif.'
_cod_database_code 7040364
_shelx_shelxl_version_number 2014/7
_shelx_space_group_comment
;
The symmetry employed for this shelxl refinement is uniquely defined
by the following loop, which should always be used as a source of
symmetry information in preference to the above space-group names.
They are only intended as comments.
;
_shelx_estimated_absorpt_t_min 0.799
_shelx_estimated_absorpt_t_max 0.891

loop_
_space_group_symop_operation_xyz
'x, y, z'
'-x, y+1/2, -z+1/2'
'-x, -y, -z'
'x, -y-1/2, z-1/2'

loop_
_atom_site_label
_atom_site_type_symbol
_atom_site_fract_x
_atom_site_fract_y
_atom_site_fract_z
_atom_site_U_iso_or_equiv
_atom_site_adp_type
_atom_site_occupancy
_atom_site_site_symmetry_order
_atom_site_calc_flag
_atom_site_refinement_flags_posn
_atom_site_refinement_flags_adp
Cu1 Cu 0.67015(2) 0.79907(2) 0.99472(2) 0.01583(7) Uani 1 1 d . .
Cu2 Cu 0.01534(2) 0.80084(2) 0.78354(2) 0.01777(7) Uani 1 1 d . .
S1 S 0.55656(3) 0.82901(4) 0.92603(2) 0.01670(12) Uani 1 1 d . .
S2 S 0.72172(3) 0.80714(4) 0.91528(2) 0.01859(13) Uani 1 1 d . .
P2 P 0.67486(3) 0.64632(4) 1.01619(2) 0.01599(13) Uani 1 1 d . .
P4 P 0.04180(4) 0.77751(4) 0.70506(2) 0.01915(14) Uani 1 1 d . .
P1 P 0.70457(3) 0.91970(4) 1.04834(2) 0.01641(13) Uani 1 1 d . .
S4 S 0.08663(3) 0.66576(4) 0.83262(2) 0.01986(13) Uani 1 1 d . .
S3 S 0.12849(3) 0.86589(4) 0.84122(2) 0.01966(13) Uani 1 1 d . .
P3 P -0.09635(3) 0.81544(4) 0.81508(2) 0.01993(14) Uani 1 1 d . .
C1 C 0.62612(12) 0.82331(14) 0.88867(8) 0.0132(5) Uani 1 1 d . .
C2 C 0.60545(12) 0.83453(15) 0.83153(8) 0.0132(5) Uani 1 1 d . .
C3 C 0.59812(12) 0.92553(15) 0.80991(8) 0.0146(5) Uani 1 1 d . .
C4 C 0.58412(13) 0.93604(16) 0.75688(8) 0.0195(5) Uani 1 1 d . .
H4 H 0.5780 0.9975 0.7423 0.023 Uiso 1 1 calc R U
C5 C 0.57902(13) 0.85776(16) 0.72503(8) 0.0211(5) Uani 1 1 d . .
H5 H 0.5711 0.8656 0.6889 0.025 Uiso 1 1 calc R U
C6 C 0.58561(13) 0.76774(16) 0.74635(8) 0.0193(5) Uani 1 1 d . .
H6 H 0.5821 0.7142 0.7245 0.023 Uiso 1 1 calc R U
C7 C 0.59728(12) 0.75479(15) 0.79934(8) 0.0155(5) Uani 1 1 d . .
C14 C 0.59666(13) 0.65588(15) 0.81874(8) 0.0169(5) Uani 1 1 d . .
C15 C 0.53867(13) 0.62630(15) 0.84587(8) 0.0195(5) Uani 1 1 d . .
H15 H 0.5015 0.6707 0.8544 0.023 Uiso 1 1 calc R U
C16 C 0.53456(14) 0.53282(16) 0.86056(8) 0.0249(6) Uani 1 1 d . .
H16 H 0.4946 0.5135 0.8790 0.030 Uiso 1 1 calc R U
C17 C 0.58818(14) 0.46748(17) 0.84853(9) 0.0279(6) Uani 1 1 d . .
H17 H 0.5854 0.4035 0.8589 0.034 Uiso 1 1 calc R U
C18 C 0.64591(14) 0.49552(16) 0.82128(9) 0.0277(6) Uani 1 1 d . .
H18 H 0.6829 0.4508 0.8129 0.033 Uiso 1 1 calc R U
C19 C 0.64979(13) 0.58889(16) 0.80625(9) 0.0221(5) Uani 1 1 d . .
H19 H 0.6891 0.6075 0.7872 0.026 Uiso 1 1 calc R U
C8 C 0.60473(12) 1.01341(14) 0.84175(8) 0.0145(5) Uani 1 1 d . .
C9 C 0.67689(13) 1.04417(15) 0.86958(8) 0.0192(5) Uani 1 1 d . .
H9 H 0.7229 1.0061 0.8711 0.023 Uiso 1 1 calc R U
C10 C 0.68229(14) 1.13028(15) 0.89530(8) 0.0205(5) Uani 1 1 d . .
H10 H 0.7320 1.1508 0.9140 0.025 Uiso 1 1 calc R U
C11 C 0.61609(14) 1.18572(15) 0.89386(8) 0.0217(5) Uani 1 1 d . .
H11 H 0.6201 1.2447 0.9112 0.026 Uiso 1 1 calc R U
C12 C 0.54381(14) 1.15537(16) 0.86714(8) 0.0237(6) Uani 1 1 d . .
H12 H 0.4978 1.1929 0.8669 0.028 Uiso 1 1 calc R U
C13 C 0.53788(13) 1.07044(15) 0.84071(8) 0.0206(5) Uani 1 1 d . .
H13 H 0.4881 1.0509 0.8218 0.025 Uiso 1 1 calc R U
C20 C 0.62777(13) 1.00661(16) 1.05498(8) 0.0224(5) Uani 1 1 d . .
H20A H 0.5838 0.9743 1.0676 0.027 Uiso 1 1 calc R U
H20B H 0.6504 1.0542 1.0809 0.027 Uiso 1 1 calc R U
C21 C 0.59469(14) 1.05697(16) 1.00475(9) 0.0241(6) Uani 1 1 d . .
H21A H 0.5540 1.1024 1.0105 0.036 Uiso 1 1 calc R U
H21B H 0.6377 1.0904 0.9924 0.036 Uiso 1 1 calc R U
H21C H 0.5711 1.0104 0.9791 0.036 Uiso 1 1 calc R U
C22 C 0.74780(13) 0.89408(17) 1.11557(8) 0.0235(5) Uani 1 1 d . .
H22A H 0.7907 0.8469 1.1164 0.028 Uiso 1 1 calc R U
H22B H 0.7721 0.9526 1.1318 0.028 Uiso 1 1 calc R U
C23 C 0.68845(14) 0.85678(18) 1.14717(9) 0.0301(6) Uani 1 1 d . .
H23A H 0.7157 0.8448 1.1824 0.045 Uiso 1 1 calc R U
H23B H 0.6465 0.9037 1.1475 0.045 Uiso 1 1 calc R U
H23C H 0.6650 0.7978 1.1320 0.045 Uiso 1 1 calc R U
C24 C 0.78220(13) 0.99326(15) 1.02916(9) 0.0212(5) Uani 1 1 d . .
H24A H 0.7629 1.0186 0.9943 0.025 Uiso 1 1 calc R U
H24B H 0.7931 1.0475 1.0530 0.025 Uiso 1 1 calc R U
C25 C 0.85915(13) 0.93872(17) 1.02919(9) 0.0291(6) Uani 1 1 d . .
H25A H 0.8987 0.9809 1.0187 0.044 Uiso 1 1 calc R U
H25B H 0.8792 0.9146 1.0638 0.044 Uiso 1 1 calc R U
H25C H 0.8489 0.8857 1.0051 0.044 Uiso 1 1 calc R U
C26 C 0.57832(12) 0.59741(15) 1.02368(8) 0.0199(5) Uani 1 1 d . .
H26A H 0.5417 0.5994 0.9902 0.024 Uiso 1 1 calc R U
H26B H 0.5851 0.5305 1.0345 0.024 Uiso 1 1 calc R U
C27 C 0.54213(14) 0.65243(17) 1.06330(9) 0.0267(6) Uani 1 1 d . .
H27A H 0.4908 0.6246 1.0663 0.040 Uiso 1 1 calc R U
H27B H 0.5779 0.6496 1.0966 0.040 Uiso 1 1 calc R U
H27C H 0.5345 0.7185 1.0524 0.040 Uiso 1 1 calc R U
C28 C 0.74050(13) 0.61806(15) 1.07698(8) 0.0211(5) Uani 1 1 d . .
H28A H 0.7955 0.6343 1.0735 0.025 Uiso 1 1 calc R U
H28B H 0.7260 0.6595 1.1039 0.025 Uiso 1 1 calc R U
C29 C 0.74012(14) 0.51584(16) 1.09575(9) 0.0271(6) Uani 1 1 d . .
H29A H 0.7772 0.5095 1.1283 0.041 Uiso 1 1 calc R U
H29B H 0.6866 0.4990 1.1007 0.041 Uiso 1 1 calc R U
H29C H 0.7563 0.4736 1.0702 0.041 Uiso 1 1 calc R U
C30 C 0.70380(13) 0.56302(16) 0.97002(9) 0.0221(5) Uani 1 1 d . .
H30A H 0.6914 0.4981 0.9801 0.027 Uiso 1 1 calc R U
H30B H 0.6714 0.5757 0.9358 0.027 Uiso 1 1 calc R U
C31 C 0.79137(14) 0.56765(18) 0.96574(10) 0.0325(6) Uani 1 1 d . .
H31A H 0.8023 0.5213 0.9404 0.049 Uiso 1 1 calc R U
H31B H 0.8040 0.6312 0.9549 0.049 Uiso 1 1 calc R U
H31C H 0.8241 0.5535 0.9992 0.049 Uiso 1 1 calc R U
C57 C 0.13568(13) 0.82911(16) 0.69475(9) 0.0242(5) Uani 1 1 d . .
H57A H 0.1316 0.8986 0.6975 0.029 Uiso 1 1 calc R U
H57B H 0.1780 0.8079 0.7230 0.029 Uiso 1 1 calc R U
C58 C 0.16228(15) 0.80632(19) 0.64361(9) 0.0367(7) Uani 1 1 d . .
H58A H 0.2130 0.8377 0.6426 0.055 Uiso 1 1 calc R U
H58B H 0.1687 0.7379 0.6406 0.055 Uiso 1 1 calc R U
H58C H 0.1221 0.8289 0.6151 0.055 Uiso 1 1 calc R U
C61 C -0.02926(14) 0.81083(16) 0.64750(9) 0.0244(5) Uani 1 1 d . .
H61A H -0.0135 0.7806 0.6172 0.029 Uiso 1 1 calc R U
H61B H -0.0824 0.7866 0.6505 0.029 Uiso 1 1 calc R U
C62 C -0.03422(15) 0.91747(17) 0.63917(10) 0.0343(6) Uani 1 1 d . .
H62A H -0.0728 0.9315 0.6081 0.051 Uiso 1 1 calc R U
H62B H -0.0510 0.9477 0.6687 0.051 Uiso 1 1 calc R U
H62C H 0.0180 0.9417 0.6354 0.051 Uiso 1 1 calc R U
C59 C 0.05412(14) 0.65044(15) 0.69458(9) 0.0263(6) Uani 1 1 d . .
H59A H 0.0637 0.6403 0.6592 0.032 Uiso 1 1 calc R U
H59B H 0.1013 0.6274 0.7186 0.032 Uiso 1 1 calc R U
C60 C -0.01836(14) 0.59318(17) 0.70232(10) 0.0323(6) Uani 1 1 d . .
H60A H -0.0091 0.5261 0.6964 0.049 Uiso 1 1 calc R U
H60B H -0.0274 0.6019 0.7375 0.049 Uiso 1 1 calc R U
H60C H -0.0650 0.6148 0.6781 0.049 Uiso 1 1 calc R U
C32 C 0.14607(12) 0.75322(15) 0.85990(8) 0.0155(5) Uani 1 1 d . .
C33 C 0.21534(12) 0.73160(14) 0.90140(8) 0.0141(5) Uani 1 1 d . .
C34 C 0.20416(12) 0.71788(14) 0.95235(8) 0.0151(5) Uani 1 1 d . .
C35 C 0.27032(13) 0.70324(15) 0.99067(8) 0.0177(5) Uani 1 1 d . .
H35 H 0.2632 0.6945 1.0251 0.021 Uiso 1 1 calc R U
C36 C 0.34600(13) 0.70126(15) 0.97950(8) 0.0195(5) Uani 1 1 d . .
H36 H 0.3905 0.6914 1.0061 0.023 Uiso 1 1 calc R U
C37 C 0.35662(13) 0.71364(15) 0.92948(8) 0.0182(5) Uani 1 1 d . .
H37 H 0.4088 0.7122 0.9220 0.022 Uiso 1 1 calc R U
C38 C 0.29250(12) 0.72818(14) 0.88987(8) 0.0149(5) Uani 1 1 d . .
C45 C 0.30933(12) 0.73661(15) 0.83675(8) 0.0160(5) Uani 1 1 d . .
C50 C 0.27852(13) 0.67086(16) 0.79902(8) 0.0204(5) Uani 1 1 d . .
H50 H 0.2419 0.6245 0.8061 0.024 Uiso 1 1 calc R U
C49 C 0.30120(14) 0.67284(17) 0.75120(9) 0.0252(6) Uani 1 1 d . .
H49 H 0.2804 0.6275 0.7259 0.030 Uiso 1 1 calc R U
C48 C 0.35397(13) 0.74069(18) 0.74030(9) 0.0264(6) Uani 1 1 d . .
H48 H 0.3690 0.7424 0.7075 0.032 Uiso 1 1 calc R U
C47 C 0.38469(13) 0.80592(17) 0.77733(9) 0.0247(6) Uani 1 1 d . .
H47 H 0.4210 0.8525 0.7700 0.030 Uiso 1 1 calc R U
C46 C 0.36272(13) 0.80372(16) 0.82528(9) 0.0204(5) Uani 1 1 d . .
H46 H 0.3845 0.8487 0.8506 0.024 Uiso 1 1 calc R U
C39 C 0.12458(12) 0.71801(15) 0.96851(8) 0.0152(5) Uani 1 1 d . .
C44 C 0.10338(13) 0.79230(16) 0.99747(8) 0.0204(5) Uani 1 1 d . .
H44 H 0.1377 0.8452 1.0046 0.024 Uiso 1 1 calc R U
C43 C 0.03259(13) 0.79045(17) 1.01617(9) 0.0247(6) Uani 1 1 d . .
H43 H 0.0186 0.8421 1.0356 0.030 Uiso 1 1 calc R U
C42 C -0.01745(14) 0.71309(17) 1.00641(9) 0.0253(6) Uani 1 1 d . .
H42 H -0.0658 0.7114 1.0191 0.030 Uiso 1 1 calc R U
C41 C 0.00346(13) 0.63828(17) 0.97799(9) 0.0245(6) Uani 1 1 d . .
H41 H -0.0305 0.5849 0.9714 0.029 Uiso 1 1 calc R U
C40 C 0.07374(13) 0.64078(16) 0.95906(8) 0.0207(5) Uani 1 1 d . .
H40 H 0.0874 0.5892 0.9394 0.025 Uiso 1 1 calc R U
C53 C -0.16024(14) 0.71148(17) 0.81022(10) 0.0330(6) Uani 1 1 d . .
H53A H -0.2077 0.7274 0.8250 0.040 Uiso 1 1 calc R U
H53B H -0.1785 0.6971 0.7734 0.040 Uiso 1 1 calc R U
C54 C -0.12278(14) 0.62283(18) 0.83659(10) 0.0357(7) Uani 1 1 d . .
H54A H -0.1617 0.5713 0.8318 0.054 Uiso 1 1 calc R U
H54B H -0.0766 0.6048 0.8217 0.054 Uiso 1 1 calc R U
H54C H -0.1059 0.6352 0.8733 0.054 Uiso 1 1 calc R U
C51 C -0.07622(15) 0.83702(18) 0.88488(9) 0.0317(6) Uani 1 1 d . .
H51A H -0.1245 0.8213 0.8988 0.038 Uiso 1 1 calc R U
H51B H -0.0336 0.7937 0.9010 0.038 Uiso 1 1 calc R U
C52 C -0.05189(15) 0.93705(17) 0.90014(9) 0.0331(6) Uani 1 1 d . .
H52A H -0.0424 0.9425 0.9376 0.050 Uiso 1 1 calc R U
H52B H -0.0032 0.9529 0.8874 0.050 Uiso 1 1 calc R U
H52C H -0.0943 0.9806 0.8853 0.050 Uiso 1 1 calc R U
C55 C -0.16968(14) 0.90720(18) 0.79133(10) 0.0326(6) Uani 1 1 d . .
H55A H -0.2152 0.9018 0.8094 0.039 Uiso 1 1 calc R U
H55B H -0.1454 0.9702 0.7991 0.039 Uiso 1 1 calc R U
C56 C -0.19991(15) 0.8990(2) 0.73281(9) 0.0381(7) Uani 1 1 d . .
H56A H -0.2388 0.9490 0.7217 0.057 Uiso 1 1 calc R U
H56B H -0.1551 0.9056 0.7147 0.057 Uiso 1 1 calc R U
H56C H -0.2250 0.8372 0.7250 0.057 Uiso 1 1 calc R U

loop_
_atom_site_aniso_label
_atom_site_aniso_U_11
_atom_site_aniso_U_22
_atom_site_aniso_U_33
_atom_site_aniso_U_23
_atom_site_aniso_U_13
_atom_site_aniso_U_12
Cu1 0.01850(15) 0.01566(14) 0.01316(14) 0.00031(11) 0.00242(11) -0.00184(12)
Cu2 0.01486(14) 0.02236(16) 0.01587(15) -0.00073(12) 0.00220(11) 0.00171(12)
S1 0.0138(3) 0.0222(3) 0.0145(3) -0.0011(2) 0.0035(2) -0.0005(2)
S2 0.0130(3) 0.0279(3) 0.0149(3) 0.0026(3) 0.0027(2) 0.0016(2)
P2 0.0159(3) 0.0162(3) 0.0153(3) 0.0009(2) 0.0015(2) -0.0007(2)
P4 0.0187(3) 0.0205(3) 0.0180(3) -0.0006(3) 0.0025(3) 0.0015(3)
P1 0.0174(3) 0.0173(3) 0.0146(3) -0.0007(2) 0.0030(2) -0.0021(2)
S4 0.0180(3) 0.0174(3) 0.0222(3) 0.0002(2) -0.0016(2) -0.0019(2)
S3 0.0196(3) 0.0163(3) 0.0216(3) -0.0002(2) -0.0001(2) 0.0004(2)
P3 0.0162(3) 0.0224(3) 0.0215(3) 0.0017(3) 0.0043(3) 0.0009(3)
C1 0.0147(11) 0.0092(11) 0.0159(11) -0.0016(9) 0.0038(9) -0.0010(9)
C2 0.0099(11) 0.0169(11) 0.0131(11) 0.0002(9) 0.0024(9) -0.0012(9)
C3 0.0114(11) 0.0180(12) 0.0143(11) -0.0003(9) 0.0020(9) 0.0002(9)
C4 0.0225(13) 0.0184(12) 0.0176(12) 0.0030(10) 0.0032(10) 0.0001(10)
C5 0.0245(13) 0.0266(14) 0.0122(12) -0.0009(10) 0.0030(10) -0.0007(11)
C6 0.0189(12) 0.0226(13) 0.0162(12) -0.0062(10) 0.0026(10) -0.0007(10)
C7 0.0113(11) 0.0203(12) 0.0150(12) 0.0001(10) 0.0024(9) -0.0007(9)
C14 0.0183(12) 0.0170(12) 0.0137(11) -0.0033(9) -0.0021(9) -0.0020(10)
C15 0.0227(13) 0.0186(12) 0.0171(12) -0.0029(10) 0.0029(10) -0.0004(10)
C16 0.0329(15) 0.0232(14) 0.0181(13) -0.0008(11) 0.0030(11) -0.0073(11)
C17 0.0349(15) 0.0171(13) 0.0282(14) 0.0021(11) -0.0041(12) -0.0043(11)
C18 0.0273(14) 0.0183(13) 0.0348(15) -0.0049(11) -0.0021(12) 0.0040(11)
C19 0.0194(13) 0.0219(13) 0.0246(13) -0.0046(10) 0.0034(10) -0.0009(10)
C8 0.0196(12) 0.0135(11) 0.0112(11) 0.0042(9) 0.0045(9) -0.0013(9)
C9 0.0208(13) 0.0205(12) 0.0168(12) 0.0021(10) 0.0046(10) 0.0012(10)
C10 0.0230(13) 0.0224(13) 0.0152(12) 0.0004(10) 0.0006(10) -0.0067(10)
C11 0.0354(15) 0.0140(12) 0.0155(12) -0.0030(10) 0.0039(11) 0.0008(11)
C12 0.0285(14) 0.0222(13) 0.0207(13) 0.0002(10) 0.0052(11) 0.0099(11)
C13 0.0206(13) 0.0224(13) 0.0181(12) -0.0011(10) 0.0017(10) -0.0002(10)
C20 0.0256(14) 0.0222(13) 0.0219(13) -0.0031(10) 0.0106(11) 0.0001(11)
C21 0.0261(14) 0.0201(13) 0.0282(14) 0.0006(11) 0.0104(11) 0.0054(10)
C22 0.0247(14) 0.0264(14) 0.0182(13) -0.0026(10) 0.0009(10) -0.0042(11)
C23 0.0349(16) 0.0366(16) 0.0189(13) 0.0031(11) 0.0056(11) -0.0033(12)
C24 0.0204(13) 0.0218(13) 0.0223(13) -0.0033(10) 0.0062(10) -0.0052(10)
C25 0.0201(13) 0.0359(15) 0.0325(15) -0.0023(12) 0.0076(11) -0.0038(11)
C26 0.0178(12) 0.0201(12) 0.0209(13) 0.0058(10) 0.0009(10) -0.0024(10)
C27 0.0213(13) 0.0318(15) 0.0278(14) 0.0093(11) 0.0069(11) 0.0024(11)
C28 0.0196(13) 0.0243(13) 0.0182(12) 0.0012(10) -0.0004(10) -0.0002(10)
C29 0.0313(15) 0.0240(14) 0.0230(13) 0.0054(11) -0.0034(11) 0.0032(11)
C30 0.0268(14) 0.0185(13) 0.0215(13) -0.0012(10) 0.0052(11) 0.0013(10)
C31 0.0309(15) 0.0345(16) 0.0353(16) 0.0029(12) 0.0146(12) 0.0110(12)
C57 0.0223(13) 0.0252(13) 0.0251(13) -0.0003(11) 0.0040(11) -0.0015(11)
C58 0.0276(15) 0.0498(18) 0.0358(16) -0.0068(14) 0.0136(12) -0.0064(13)
C61 0.0244(13) 0.0277(14) 0.0200(13) 0.0008(11) 0.0013(10) 0.0001(11)
C62 0.0303(15) 0.0314(15) 0.0382(16) 0.0071(13) -0.0015(13) 0.0035(12)
C59 0.0317(15) 0.0215(13) 0.0260(14) -0.0031(11) 0.0062(11) 0.0023(11)
C60 0.0353(16) 0.0239(14) 0.0371(16) -0.0042(12) 0.0045(13) -0.0060(12)
C32 0.0129(12) 0.0204(12) 0.0145(11) 0.0004(9) 0.0060(9) 0.0010(9)
C33 0.0149(11) 0.0115(11) 0.0152(11) -0.0012(9) 0.0011(9) -0.0009(9)
C34 0.0169(12) 0.0115(11) 0.0173(12) -0.0026(9) 0.0048(9) -0.0008(9)
C35 0.0219(12) 0.0193(12) 0.0119(11) -0.0018(10) 0.0031(9) 0.0001(10)
C36 0.0158(12) 0.0236(13) 0.0170(12) -0.0035(10) -0.0030(9) -0.0004(10)
C37 0.0127(12) 0.0227(13) 0.0193(12) -0.0038(10) 0.0029(9) -0.0015(10)
C38 0.0153(12) 0.0143(11) 0.0150(12) -0.0024(9) 0.0026(9) -0.0009(9)
C45 0.0105(11) 0.0207(12) 0.0165(12) 0.0019(10) 0.0017(9) 0.0052(9)
C50 0.0180(12) 0.0238(13) 0.0192(12) -0.0011(10) 0.0029(10) 0.0017(10)
C49 0.0261(14) 0.0325(14) 0.0162(13) -0.0063(11) 0.0015(11) 0.0074(11)
C48 0.0213(13) 0.0428(16) 0.0165(13) 0.0043(12) 0.0072(11) 0.0096(12)
C47 0.0167(12) 0.0332(15) 0.0253(13) 0.0069(12) 0.0070(10) 0.0016(11)
C46 0.0153(12) 0.0253(13) 0.0201(12) -0.0025(10) 0.0021(10) 0.0015(10)
C39 0.0165(12) 0.0181(12) 0.0108(11) 0.0040(9) 0.0019(9) 0.0005(9)
C44 0.0205(13) 0.0218(13) 0.0190(12) 0.0006(10) 0.0039(10) -0.0013(10)
C43 0.0231(13) 0.0298(14) 0.0222(13) -0.0018(11) 0.0067(11) 0.0038(11)
C42 0.0189(13) 0.0382(16) 0.0201(13) 0.0074(11) 0.0070(10) 0.0012(11)
C41 0.0205(13) 0.0275(14) 0.0248(14) 0.0044(11) 0.0024(11) -0.0066(11)
C40 0.0202(13) 0.0207(13) 0.0217(13) -0.0006(10) 0.0053(10) 0.0004(10)
C53 0.0263(14) 0.0307(15) 0.0430(17) -0.0030(13) 0.0095(12) -0.0016(12)
C54 0.0241(15) 0.0343(16) 0.0477(18) 0.0083(13) 0.0037(13) -0.0031(12)
C51 0.0276(15) 0.0425(16) 0.0264(15) 0.0005(12) 0.0088(12) -0.0022(12)
C52 0.0407(17) 0.0348(16) 0.0256(14) -0.0037(12) 0.0106(12) 0.0016(13)
C55 0.0263(15) 0.0306(15) 0.0418(17) 0.0013(12) 0.0083(13) 0.0055(12)
C56 0.0298(16) 0.0493(18) 0.0342(16) 0.0124(14) 0.0030(13) 0.0126(13)

loop_
_atom_type_symbol
_atom_type_description
_atom_type_scat_dispersion_real
_atom_type_scat_dispersion_imag
_atom_type_scat_source
C C 0.0033 0.0016 'International Tables Vol C Tables 4.2.6.8 and 6.1.1.4'
H H 0.0000 0.0000 'International Tables Vol C Tables 4.2.6.8 and 6.1.1.4'
P P 0.1023 0.0942 'International Tables Vol C Tables 4.2.6.8 and 6.1.1.4'
S S 0.1246 0.1234 'International Tables Vol C Tables 4.2.6.8 and 6.1.1.4'
Cu Cu 0.3201 1.2651 'International Tables Vol C Tables 4.2.6.8 and 6.1.1.4'

loop_
_geom_angle_atom_site_label_1
_geom_angle_atom_site_label_2
_geom_angle_atom_site_label_3
_geom_angle
P1 Cu1 P2 125.81(2)
P1 Cu1 S2 114.88(2)
P2 Cu1 S2 105.33(2)
P1 Cu1 S1 115.10(2)
P2 Cu1 S1 110.13(2)
S2 Cu1 S1 73.25(2)
P4 Cu2 P3 134.01(2)
P4 Cu2 S3 111.75(2)
P3 Cu2 S3 111.76(2)
P4 Cu2 S4 102.09(2)
P3 Cu2 S4 104.30(2)
S3 Cu2 S4 72.69(2)
C1 S1 Cu1 82.96(7)
C1 S2 Cu1 83.74(7)
C30 P2 C28 104.47(11)
C30 P2 C26 100.79(10)
C28 P2 C26 104.13(10)
C30 P2 Cu1 117.04(8)
C28 P2 Cu1 115.02(7)
C26 P2 Cu1 113.62(7)
C59 P4 C57 103.87(11)
C59 P4 C61 101.71(11)
C57 P4 C61 104.03(11)
C59 P4 Cu2 109.50(8)
C57 P4 Cu2 114.30(8)
C61 P4 Cu2 121.44(8)
C24 P1 C20 102.41(10)
C24 P1 C22 101.26(10)
C20 P1 C22 102.12(10)
C24 P1 Cu1 112.32(7)
C20 P1 Cu1 117.57(8)
C22 P1 Cu1 118.72(8)
C32 S4 Cu2 82.07(7)
C32 S3 Cu2 84.60(7)
C53 P3 C55 100.46(12)
C53 P3 C51 101.86(12)
C55 P3 C51 102.66(12)
C53 P3 Cu2 116.29(9)
C55 P3 Cu2 121.10(9)
C51 P3 Cu2 111.91(8)
C2 C1 S2 118.27(15)
C2 C1 S1 121.72(15)
S2 C1 S1 120.00(12)
C3 C2 C7 119.74(19)
C3 C2 C1 119.72(18)
C7 C2 C1 120.46(18)
C4 C3 C2 119.8(2)
C4 C3 C8 117.58(19)
C2 C3 C8 122.66(18)
C3 C4 C5 120.7(2)
C3 C4 H4 119.7
C5 C4 H4 119.7
C4 C5 C6 119.6(2)
C4 C5 H5 120.2
C6 C5 H5 120.2
C5 C6 C7 121.1(2)
C5 C6 H6 119.5
C7 C6 H6 119.5
C6 C7 C2 119.1(2)
C6 C7 C14 117.49(19)
C2 C7 C14 123.37(19)
C15 C14 C19 118.4(2)
C15 C14 C7 120.70(19)
C19 C14 C7 120.7(2)
C16 C15 C14 120.7(2)
C16 C15 H15 119.7
C14 C15 H15 119.7
C17 C16 C15 120.3(2)
C17 C16 H16 119.8
C15 C16 H16 119.8
C16 C17 C18 119.8(2)
C16 C17 H17 120.1
C18 C17 H17 120.1
C17 C18 C19 120.0(2)
C17 C18 H18 120.0
C19 C18 H18 120.0
C18 C19 C14 120.9(2)
C18 C19 H19 119.6
C14 C19 H19 119.6
C9 C8 C13 118.5(2)
C9 C8 C3 121.97(19)
C13 C8 C3 119.39(19)
C10 C9 C8 120.6(2)
C10 C9 H9 119.7
C8 C9 H9 119.7
C11 C10 C9 120.3(2)
C11 C10 H10 119.8
C9 C10 H10 119.8
C12 C11 C10 119.8(2)
C12 C11 H11 120.1
C10 C11 H11 120.1
C11 C12 C13 120.5(2)
C11 C12 H12 119.8
C13 C12 H12 119.8
C12 C13 C8 120.4(2)
C12 C13 H13 119.8
C8 C13 H13 119.8
C21 C20 P1 112.94(15)
C21 C20 H20A 109.0
P1 C20 H20A 109.0
C21 C20 H20B 109.0
P1 C20 H20B 109.0
H20A C20 H20B 107.8
C20 C21 H21A 109.5
C20 C21 H21B 109.5
H21A C21 H21B 109.5
C20 C21 H21C 109.5
H21A C21 H21C 109.5
H21B C21 H21C 109.5
C23 C22 P1 114.15(16)
C23 C22 H22A 108.7
P1 C22 H22A 108.7
C23 C22 H22B 108.7
P1 C22 H22B 108.7
H22A C22 H22B 107.6
C22 C23 H23A 109.5
C22 C23 H23B 109.5
H23A C23 H23B 109.5
C22 C23 H23C 109.5
H23A C23 H23C 109.5
H23B C23 H23C 109.5
C25 C24 P1 112.48(16)
C25 C24 H24A 109.1
P1 C24 H24A 109.1
C25 C24 H24B 109.1
P1 C24 H24B 109.1
H24A C24 H24B 107.8
C24 C25 H25A 109.5
C24 C25 H25B 109.5
H25A C25 H25B 109.5
C24 C25 H25C 109.5
H25A C25 H25C 109.5
H25B C25 H25C 109.5
C27 C26 P2 111.57(16)
C27 C26 H26A 109.3
P2 C26 H26A 109.3
C27 C26 H26B 109.3
P2 C26 H26B 109.3
H26A C26 H26B 108.0
C26 C27 H27A 109.5
C26 C27 H27B 109.5
H27A C27 H27B 109.5
C26 C27 H27C 109.5
H27A C27 H27C 109.5
H27B C27 H27C 109.5
C29 C28 P2 116.98(16)
C29 C28 H28A 108.1
P2 C28 H28A 108.1
C29 C28 H28B 108.1
P2 C28 H28B 108.1
H28A C28 H28B 107.3
C28 C29 H29A 109.5
C28 C29 H29B 109.5
H29A C29 H29B 109.5
C28 C29 H29C 109.5
H29A C29 H29C 109.5
H29B C29 H29C 109.5
C31 C30 P2 114.22(16)
C31 C30 H30A 108.7
P2 C30 H30A 108.7
C31 C30 H30B 108.7
P2 C30 H30B 108.7
H30A C30 H30B 107.6
C30 C31 H31A 109.5
C30 C31 H31B 109.5
H31A C31 H31B 109.5
C30 C31 H31C 109.5
H31A C31 H31C 109.5
H31B C31 H31C 109.5
C58 C57 P4 117.07(17)
C58 C57 H57A 108.0
P4 C57 H57A 108.0
C58 C57 H57B 108.0
P4 C57 H57B 108.0
H57A C57 H57B 107.3
C57 C58 H58A 109.5
C57 C58 H58B 109.5
H58A C58 H58B 109.5
C57 C58 H58C 109.5
H58A C58 H58C 109.5
H58B C58 H58C 109.5
C62 C61 P4 112.71(16)
C62 C61 H61A 109.0
P4 C61 H61A 109.0
C62 C61 H61B 109.0
P4 C61 H61B 109.0
H61A C61 H61B 107.8
C61 C62 H62A 109.5
C61 C62 H62B 109.5
H62A C62 H62B 109.5
C61 C62 H62C 109.5
H62A C62 H62C 109.5
H62B C62 H62C 109.5
C60 C59 P4 112.37(16)
C60 C59 H59A 109.1
P4 C59 H59A 109.1
C60 C59 H59B 109.1
P4 C59 H59B 109.1
H59A C59 H59B 107.9
C59 C60 H60A 109.5
C59 C60 H60B 109.5
H60A C60 H60B 109.5
C59 C60 H60C 109.5
H60A C60 H60C 109.5
H60B C60 H60C 109.5
C33 C32 S3 119.12(16)
C33 C32 S4 120.26(16)
S3 C32 S4 120.62(12)
C34 C33 C38 119.80(19)
C34 C33 C32 120.32(19)
C38 C33 C32 119.84(18)
C35 C34 C33 119.00(19)
C35 C34 C39 116.95(19)
C33 C34 C39 124.06(19)
C36 C35 C34 121.2(2)
C36 C35 H35 119.4
C34 C35 H35 119.4
C37 C36 C35 119.6(2)
C37 C36 H36 120.2
C35 C36 H36 120.2
C36 C37 C38 121.4(2)
C36 C37 H37 119.3
C38 C37 H37 119.3
C37 C38 C33 119.01(19)
C37 C38 C45 117.61(19)
C33 C38 C45 123.36(19)
C46 C45 C50 118.5(2)
C46 C45 C38 120.5(2)
C50 C45 C38 120.6(2)
C49 C50 C45 120.5(2)
C49 C50 H50 119.8
C45 C50 H50 119.8
C48 C49 C50 120.3(2)
C48 C49 H49 119.9
C50 C49 H49 119.9
C49 C48 C47 119.7(2)
C49 C48 H48 120.2
C47 C48 H48 120.2
C48 C47 C46 120.3(2)
C48 C47 H47 119.9
C46 C47 H47 119.9
C47 C46 C45 120.9(2)
C47 C46 H46 119.6
C45 C46 H46 119.6
C44 C39 C40 118.5(2)
C44 C39 C34 120.02(19)
C40 C39 C34 121.25(19)
C39 C44 C43 121.0(2)
C39 C44 H44 119.5
C43 C44 H44 119.5
C42 C43 C44 119.9(2)
C42 C43 H43 120.1
C44 C43 H43 120.1
C41 C42 C43 119.6(2)
C41 C42 H42 120.2
C43 C42 H42 120.2
C42 C41 C40 120.3(2)
C42 C41 H41 119.8
C40 C41 H41 119.8
C41 C40 C39 120.7(2)
C41 C40 H40 119.6
C39 C40 H40 119.6
C54 C53 P3 115.77(18)
C54 C53 H53A 108.3
P3 C53 H53A 108.3
C54 C53 H53B 108.3
P3 C53 H53B 108.3
H53A C53 H53B 107.4
C53 C54 H54A 109.5
C53 C54 H54B 109.5
H54A C54 H54B 109.5
C53 C54 H54C 109.5
H54A C54 H54C 109.5
H54B C54 H54C 109.5
C52 C51 P3 114.61(17)
C52 C51 H51A 108.6
P3 C51 H51A 108.6
C52 C51 H51B 108.6
P3 C51 H51B 108.6
H51A C51 H51B 107.6
C51 C52 H52A 109.5
C51 C52 H52B 109.5
H52A C52 H52B 109.5
C51 C52 H52C 109.5
H52A C52 H52C 109.5
H52B C52 H52C 109.5
C56 C55 P3 112.02(17)
C56 C55 H55A 109.2
P3 C55 H55A 109.2
C56 C55 H55B 109.2
P3 C55 H55B 109.2
H55A C55 H55B 107.9
C55 C56 H56A 109.5
C55 C56 H56B 109.5
H56A C56 H56B 109.5
C55 C56 H56C 109.5
H56A C56 H56C 109.5
H56B C56 H56C 109.5

loop_
_geom_bond_atom_site_label_1
_geom_bond_atom_site_label_2
_geom_bond_distance
Cu1 P1 2.2316(6)
Cu1 P2 2.2335(6)
Cu1 S2 2.4288(6)
Cu1 S1 2.4504(6)
Cu2 P4 2.2321(7)
Cu2 P3 2.2315(7)
Cu2 S3 2.4236(6)
Cu2 S4 2.5033(6)
S1 C1 1.683(2)
S2 C1 1.678(2)
P2 C30 1.831(2)
P2 C28 1.835(2)
P2 C26 1.836(2)
P4 C59 1.838(2)
P4 C57 1.831(2)
P4 C61 1.834(2)
P1 C24 1.832(2)
P1 C20 1.833(2)
P1 C22 1.839(2)
S4 C32 1.681(2)
S3 C32 1.681(2)
P3 C53 1.824(2)
P3 C55 1.837(2)
P3 C51 1.845(2)
C1 C2 1.501(3)
C2 C3 1.406(3)
C2 C7 1.406(3)
C3 C4 1.391(3)
C3 C8 1.496(3)
C4 C5 1.386(3)
C4 H4 0.9500
C5 C6 1.390(3)
C5 H5 0.9500
C6 C7 1.395(3)
C6 H6 0.9500
C7 C14 1.492(3)
C14 C15 1.392(3)
C14 C19 1.395(3)
C15 C16 1.384(3)
C15 H15 0.9500
C16 C17 1.381(3)
C16 H16 0.9500
C17 C18 1.384(3)
C17 H17 0.9500
C18 C19 1.385(3)
C18 H18 0.9500
C19 H19 0.9500
C8 C9 1.390(3)
C8 C13 1.397(3)
C9 C10 1.391(3)
C9 H9 0.9500
C10 C11 1.374(3)
C10 H10 0.9500
C11 C12 1.380(3)
C11 H11 0.9500
C12 C13 1.386(3)
C12 H12 0.9500
C13 H13 0.9500
C20 C21 1.526(3)
C20 H20A 0.9900
C20 H20B 0.9900
C21 H21A 0.9800
C21 H21B 0.9800
C21 H21C 0.9800
C22 C23 1.524(3)
C22 H22A 0.9900
C22 H22B 0.9900
C23 H23A 0.9800
C23 H23B 0.9800
C23 H23C 0.9800
C24 C25 1.527(3)
C24 H24A 0.9900
C24 H24B 0.9900
C25 H25A 0.9800
C25 H25B 0.9800
C25 H25C 0.9800
C26 C27 1.526(3)
C26 H26A 0.9900
C26 H26B 0.9900
C27 H27A 0.9800
C27 H27B 0.9800
C27 H27C 0.9800
C28 C29 1.530(3)
C28 H28A 0.9900
C28 H28B 0.9900
C29 H29A 0.9800
C29 H29B 0.9800
C29 H29C 0.9800
C30 C31 1.526(3)
C30 H30A 0.9900
C30 H30B 0.9900
C31 H31A 0.9800
C31 H31B 0.9800
C31 H31C 0.9800
C57 C58 1.540(3)
C57 H57A 0.9900
C57 H57B 0.9900
C58 H58A 0.9800
C58 H58B 0.9800
C58 H58C 0.9800
C61 C62 1.526(3)
C61 H61A 0.9900
C61 H61B 0.9900
C62 H62A 0.9800
C62 H62B 0.9800
C62 H62C 0.9800
C59 C60 1.527(3)
C59 H59A 0.9900
C59 H59B 0.9900
C60 H60A 0.9800
C60 H60B 0.9800
C60 H60C 0.9800
C32 C33 1.497(3)
C33 C34 1.411(3)
C33 C38 1.410(3)
C34 C35 1.394(3)
C34 C39 1.501(3)
C35 C36 1.381(3)
C35 H35 0.9500
C36 C37 1.382(3)
C36 H36 0.9500
C37 C38 1.391(3)
C37 H37 0.9500
C38 C45 1.492(3)
C45 C46 1.390(3)
C45 C50 1.398(3)
C50 C49 1.392(3)
C50 H50 0.9500
C49 C48 1.385(3)
C49 H49 0.9500
C48 C47 1.381(3)
C48 H48 0.9500
C47 C46 1.390(3)
C47 H47 0.9500
C46 H46 0.9500
C39 C44 1.388(3)
C39 C40 1.392(3)
C44 C43 1.391(3)
C44 H44 0.9500
C43 C42 1.386(3)
C43 H43 0.9500
C42 C41 1.384(3)
C42 H42 0.9500
C41 C40 1.386(3)
C41 H41 0.9500
C40 H40 0.9500
C53 C54 1.521(3)
C53 H53A 0.9900
C53 H53B 0.9900
C54 H54A 0.9800
C54 H54B 0.9800
C54 H54C 0.9800
C51 C52 1.510(3)
C51 H51A 0.9900
C51 H51B 0.9900
C52 H52A 0.9800
C52 H52B 0.9800
C52 H52C 0.9800
C55 C56 1.549(3)
C55 H55A 0.9900
C55 H55B 0.9900
C56 H56A 0.9800
C56 H56B 0.9800
C56 H56C 0.9800

loop_
_geom_torsion_atom_site_label_1
_geom_torsion_atom_site_label_2
_geom_torsion_atom_site_label_3
_geom_torsion_atom_site_label_4
_geom_torsion
Cu1 S2 C1 C2 -179.11(16)
Cu1 S2 C1 S1 2.25(11)
Cu1 S1 C1 C2 179.17(17)
Cu1 S1 C1 S2 -2.23(11)
S2 C1 C2 C3 -95.3(2)
S1 C1 C2 C3 83.4(2)
S2 C1 C2 C7 81.5(2)
S1 C1 C2 C7 -99.8(2)
C7 C2 C3 C4 -1.0(3)
C1 C2 C3 C4 175.79(19)
C7 C2 C3 C8 178.95(19)
C1 C2 C3 C8 -4.2(3)
C2 C3 C4 C5 -1.4(3)
C8 C3 C4 C5 178.6(2)
C3 C4 C5 C6 1.9(3)
C4 C5 C6 C7 0.0(3)
C5 C6 C7 C2 -2.4(3)
C5 C6 C7 C14 174.8(2)
C3 C2 C7 C6 2.9(3)
C1 C2 C7 C6 -173.88(19)
C3 C2 C7 C14 -174.14(19)
C1 C2 C7 C14 9.1(3)
C6 C7 C14 C15 -116.3(2)
C2 C7 C14 C15 60.8(3)
C6 C7 C14 C19 58.0(3)
C2 C7 C14 C19 -124.9(2)
C19 C14 C15 C16 0.7(3)
C7 C14 C15 C16 175.2(2)
C14 C15 C16 C17 0.1(3)
C15 C16 C17 C18 -0.5(3)
C16 C17 C18 C19 0.1(3)
C17 C18 C19 C14 0.8(3)
C15 C14 C19 C18 -1.2(3)
C7 C14 C19 C18 -175.6(2)
C4 C3 C8 C9 -108.0(2)
C2 C3 C8 C9 72.0(3)
C4 C3 C8 C13 67.1(3)
C2 C3 C8 C13 -112.9(2)
C13 C8 C9 C10 -0.7(3)
C3 C8 C9 C10 174.51(19)
C8 C9 C10 C11 0.5(3)
C9 C10 C11 C12 0.6(3)
C10 C11 C12 C13 -1.6(3)
C11 C12 C13 C8 1.5(3)
C9 C8 C13 C12 -0.3(3)
C3 C8 C13 C12 -175.6(2)
C24 P1 C20 C21 62.36(18)
C22 P1 C20 C21 166.94(17)
Cu1 P1 C20 C21 -61.26(18)
C24 P1 C22 C23 163.84(17)
C20 P1 C22 C23 58.37(19)
Cu1 P1 C22 C23 -72.74(19)
C20 P1 C24 C25 171.04(16)
C22 P1 C24 C25 65.79(18)
Cu1 P1 C24 C25 -61.90(17)
C30 P2 C26 C27 177.14(16)
C28 P2 C26 C27 69.07(17)
Cu1 P2 C26 C27 -56.81(17)
C30 P2 C28 C29 -55.63(19)
C26 P2 C28 C29 49.70(19)
Cu1 P2 C28 C29 174.69(15)
C28 P2 C30 C31 -56.86(19)
C26 P2 C30 C31 -164.67(17)
Cu1 P2 C30 C31 71.61(18)
C59 P4 C57 C58 54.1(2)
C61 P4 C57 C58 -52.0(2)
Cu2 P4 C57 C58 173.32(16)
C59 P4 C61 C62 -165.10(17)
C57 P4 C61 C62 -57.39(19)
Cu2 P4 C61 C62 73.15(19)
C57 P4 C59 C60 179.05(17)
C61 P4 C59 C60 -73.12(19)
Cu2 P4 C59 C60 56.56(18)
Cu2 S3 C32 C33 -178.75(16)
Cu2 S3 C32 S4 1.03(12)
Cu2 S4 C32 C33 178.77(17)
Cu2 S4 C32 S3 -1.00(11)
S3 C32 C33 C34 99.1(2)
S4 C32 C33 C34 -80.7(2)
S3 C32 C33 C38 -78.7(2)
S4 C32 C33 C38 101.5(2)
C38 C33 C34 C35 1.4(3)
C32 C33 C34 C35 -176.35(19)
C38 C33 C34 C39 -178.61(19)
C32 C33 C34 C39 3.6(3)
C33 C34 C35 C36 -0.5(3)
C39 C34 C35 C36 179.54(19)
C34 C35 C36 C37 -0.2(3)
C35 C36 C37 C38 0.0(3)
C36 C37 C38 C33 0.9(3)
C36 C37 C38 C45 -177.4(2)
C34 C33 C38 C37 -1.6(3)
C32 C33 C38 C37 176.16(19)
C34 C33 C38 C45 176.54(19)
C32 C33 C38 C45 -5.7(3)
C37 C38 C45 C46 -55.7(3)
C33 C38 C45 C46 126.1(2)
C37 C38 C45 C50 117.3(2)
C33 C38 C45 C50 -60.9(3)
C46 C45 C50 C49 0.1(3)
C38 C45 C50 C49 -173.0(2)
C45 C50 C49 C48 -0.7(3)
C50 C49 C48 C47 0.6(3)
C49 C48 C47 C46 -0.1(3)
C48 C47 C46 C45 -0.4(3)
C50 C45 C46 C47 0.4(3)
C38 C45 C46 C47 173.6(2)
C35 C34 C39 C44 70.5(3)
C33 C34 C39 C44 -109.5(2)
C35 C34 C39 C40 -103.6(2)
C33 C34 C39 C40 76.4(3)
C40 C39 C44 C43 -0.8(3)
C34 C39 C44 C43 -175.0(2)
C39 C44 C43 C42 0.7(3)
C44 C43 C42 C41 -0.1(3)
C43 C42 C41 C40 -0.4(3)
C42 C41 C40 C39 0.4(3)
C44 C39 C40 C41 0.2(3)
C34 C39 C40 C41 174.4(2)
C55 P3 C53 C54 -168.42(19)
C51 P3 C53 C54 -63.0(2)
Cu2 P3 C53 C54 59.0(2)
C53 P3 C51 C52 -157.56(19)
C55 P3 C51 C52 -53.8(2)
Cu2 P3 C51 C52 77.53(19)
C53 P3 C55 C56 -71.6(2)
C51 P3 C55 C56 -176.45(18)
Cu2 P3 C55 C56 57.9(2)
